data_7028384
loop_
_publ_author_name
'Mirzaei, Masoud'
'Eshtiagh-Hosseini, Hossein'
'Lotfian, Nahid'
'Salimi, Alireza'
'Bauz\'a, Antonio'
'Van Deun, Rik'
'Decadt, Roel'
'Barcel\'o-Oliver, Miquel'
'Frontera, Antonio'

_publ_section_title
;
 Syntheses, structures, properties and DFT study of hybrid
 inorganic-organic architectures constructed from trinuclear lanthanide
 frameworks and Keggin-type polyoxometalates.
;
_journal_issue 4
_journal_name_full 'Dalton transactions (Cambridge, England : 2003)'
_journal_page_first 1906
_journal_page_last 1916
_journal_paper_doi 10.1039/c3dt51971f
_journal_volume 43
_journal_year 2014
_chemical_absolute_configuration ad
_chemical_compound_source 'synthesis as described'
_chemical_formula_moiety 'C21 H63 Ce3 N3 Na O82 Si W12'
_chemical_formula_sum 'C21 H63 Ce3 N3 Na O82 Si W12'
_chemical_formula_weight 4347.35
_chemical_name_systematic
;
 ?
;
_space_group_IT_number 146
_symmetry_space_group_name_Hall 'R 3'
_symmetry_space_group_name_H-M 'R 3 :H'
_atom_sites_solution_hydrogens geom
_atom_sites_solution_primary direct
_atom_sites_solution_secondary difmap
_audit_conform_dict_location ftp://ftp.iucr.org/pub/cif_core.dic
_audit_conform_dict_name cif_core.dic
_audit_conform_dict_version 2.3
_audit_creation_date 2013-10-02T18:32:05-00:00
_audit_creation_method 'WinGX routine CIF_UPDATE'
_cell_angle_alpha 90
_cell_angle_beta 90
_cell_angle_gamma 120
_cell_formula_units_Z 3
_cell_length_a 18.0556(10)
_cell_length_b 18.0556(10)
_cell_length_c 21.1228(11)
_cell_measurement_reflns_used 3820
_cell_measurement_temperature 120(2)
_cell_measurement_theta_max 26.1
_cell_measurement_theta_min 2.78
_cell_volume 5963.6(6)
_computing_cell_refinement 'X-Area 1.31 (Stoe & Cie GmbH, 2005)'
_computing_data_collection 'X-Area 1.31 (Stoe & Cie GmbH, 2005)'
_computing_data_reduction 'X-Area 1.31 (Stoe & Cie GmbH, 2005)'
_computing_molecular_graphics 'ORTEP-3 for Windows (Farrugia, 1997)'
_computing_publication_material 'WinGX (Farrugia, 1999)'
_computing_structure_refinement 'SHELXL-97 (Sheldrick, 1997)'
_computing_structure_solution 'SHELXS-97 (Sheldrick, 1990)'
_diffrn_ambient_temperature 120(2)
_diffrn_detector_area_resol_mean '0.15 mm'
_diffrn_measured_fraction_theta_full 0.997
_diffrn_measured_fraction_theta_max 0.997
_diffrn_measurement_device_type 'STOE IPDS II'
_diffrn_measurement_method 'rotation method'
_diffrn_radiation_monochromator graphite
_diffrn_radiation_type MoK\a
_diffrn_radiation_wavelength 0.71073
_diffrn_reflns_av_R_equivalents 0.1196
_diffrn_reflns_av_unetI/netI 0.1183
_diffrn_reflns_limit_h_max 22
_diffrn_reflns_limit_h_min -19
_diffrn_reflns_limit_k_max 7
_diffrn_reflns_limit_k_min -20
_diffrn_reflns_limit_l_max 22
_diffrn_reflns_limit_l_min -26
_diffrn_reflns_number 4973
_diffrn_reflns_theta_full 26.1
_diffrn_reflns_theta_max 26.1
_diffrn_reflns_theta_min 2.78
_exptl_absorpt_coefficient_mu 19.1110
_exptl_absorpt_correction_T_max 0.2235
_exptl_absorpt_correction_T_min 0.1342
_exptl_absorpt_correction_type analytical
_exptl_absorpt_process_details
;
(see. N.W. Alcock (1970). Cryst. Computing, p271)
;
_exptl_crystal_colour yellow
_exptl_crystal_density_diffrn 3.586
_exptl_crystal_density_method 'not measured'
_exptl_crystal_description block
_exptl_crystal_F_000 5697
_exptl_crystal_size_max 0.15
_exptl_crystal_size_mid 0.12
_exptl_crystal_size_min 0.12
_refine_diff_density_max 2.442
_refine_diff_density_min -3.465
_refine_diff_density_rms 0.529
_refine_ls_abs_structure_details 'Flack H D (1983), Acta Cryst. A39, 876-881'
_refine_ls_abs_structure_Flack 0.06(4)
_refine_ls_extinction_method none
_refine_ls_goodness_of_fit_ref 1.013
_refine_ls_hydrogen_treatment constr
_refine_ls_matrix_type full
_refine_ls_number_parameters 189
_refine_ls_number_reflns 3820
_refine_ls_number_restraints 73
_refine_ls_restrained_S_all 1.003
_refine_ls_R_factor_all 0.1078
_refine_ls_R_factor_gt 0.0769
_refine_ls_shift/su_max 0.004
_refine_ls_shift/su_mean 0.001
_refine_ls_structure_factor_coef Fsqd
_refine_ls_weighting_details 'calc w=1/[\s^2^(Fo^2^)+(0.1297P)^2^+0.0000P] where P=(Fo^2^+2Fc^2^)/3'
_refine_ls_weighting_scheme calc
_refine_ls_wR_factor_gt 0.1817
_refine_ls_wR_factor_ref 0.2164
_reflns_number_gt 2870
_reflns_number_total 3820
_reflns_threshold_expression >2sigma(I)
_cod_data_source_file c3dt51971f.txt
_cod_data_source_block khc464
_cod_database_code 7028384
_exptl_absorpt_correction_t_ave 0.1902

loop_
_symmetry_equiv_pos_as_xyz
'x, y, z'
'-y, x-y, z'
'-x+y, -x, z'
'x+2/3, y+1/3, z+1/3'
'-y+2/3, x-y+1/3, z+1/3'
'-x+y+2/3, -x+1/3, z+1/3'
'x+1/3, y+2/3, z+2/3'
'-y+1/3, x-y+2/3, z+2/3'
'-x+y+1/3, -x+2/3, z+2/3'

loop_
_atom_site_label
_atom_site_type_symbol
_atom_site_fract_x
_atom_site_fract_y
_atom_site_fract_z
_atom_site_U_iso_or_equiv
_atom_site_adp_type
_atom_site_occupancy
_atom_site_symmetry_multiplicity
_atom_site_calc_flag
_atom_site_refinement_flags
Si1 Si 0 0 0.9688(18) 0.032(5) Uani 1 3 d S
W2 W -0.07322(12) -0.13652(12) 0.8379(12) 0.0183(4) Uani 1 1 d U
O104 O -0.369(3) -0.105(3) 0.839(2) 0.046(11) Uani 1 1 d .
H104 H -0.4027 -0.1425 0.8627 0.069 Uiso 1 1 calc R
Na1 Na 0 0 0.5874 0.064(9) Uani 1 3 d SDU
W3 W -0.02423(13) -0.20751(13) 0.9685(12) 0.0223(5) Uani 1 1 d U
W4 W -0.19943(13) -0.18786(13) 0.9648(12) 0.0225(5) Uani 1 1 d U
W1 W -0.12354(13) -0.05597(14) 1.1096(12) 0.0234(5) Uani 1 1 d U
O109 O -0.370(2) -0.386(2) 0.8045(18) 0.0312(7) Uani 1 1 d DU
Ce1 Ce -0.1619(2) -0.24590(19) 0.6551(12) 0.0312(7) Uani 1 1 d U
O2 O -0.1665(17) -0.1431(17) 1.0502(16) 0.0234(5) Uani 1 1 d U
O9 O -0.3022(17) -0.2633(18) 0.9751(16) 0.0225(5) Uani 1 1 d U
O6 O -0.016(2) -0.295(2) 0.9751(17) 0.0223(5) Uani 1 1 d U
O3 O 0.004(2) -0.158(2) 1.0527(17) 0.0234(5) Uani 1 1 d .
O14 O -0.1846(19) -0.2006(19) 0.8751(17) 0.0183(4) Uani 1 1 d U
O13 O -0.0417(19) -0.2077(19) 0.8769(17) 0.0183(4) Uani 1 1 d U
O8 O -0.206(2) -0.087(2) 0.9527(18) 0.0225(5) Uani 1 1 d U
O11 O -0.137(2) -0.2565(19) 0.9799(17) 0.0223(5) Uani 1 1 d U
O10 O -0.0557(19) -0.0962(19) 0.9444(17) 0.0183(4) Uani 1 1 d U
O4 O -0.200(2) -0.090(2) 1.1628(17) 0.0234(5) Uani 1 1 d U
O12 O -0.056(2) -0.102(2) 1.1440(18) 0.0234(5) Uani 1 1 d U
O5 O 0 0 1.048(3) 0.028(12) Uani 1 3 d S
O1 O -0.095(2) -0.180(2) 0.7612(18) 0.0312(13) Uani 1 1 d U
O2W O -0.263(2) -0.389(2) 0.6043(18) 0.0312(13) Uani 1 1 d U
O4W O -0.251(2) -0.212(2) 0.5786(18) 0.0312(13) Uani 1 1 d .
O7 O 0.0401(19) -0.0500(19) 0.8269(17) 0.0183(4) Uani 1 1 d U
O3W O -0.127(2) -0.239(2) 0.5375(18) 0.0312(13) Uani 1 1 d U
N101 N -0.249(2) -0.196(3) 0.720(2) 0.0312(13) Uani 1 1 d DU
C103 C -0.351(3) -0.224(3) 0.802(2) 0.0312(13) Uani 1 1 d D
H103 H -0.3906 -0.26 0.8316 0.037 Uiso 1 1 calc R
C104 C -0.333(3) -0.141(3) 0.795(2) 0.0312(13) Uani 1 1 d D
C102 C -0.311(3) -0.253(3) 0.765(2) 0.0312(13) Uani 1 1 d D
C106 C -0.238(3) -0.118(3) 0.718(2) 0.0312(13) Uani 1 1 d D
C107 C -0.316(3) -0.336(3) 0.772(2) 0.0312(13) Uani 1 1 d DU
C110 C -0.171(3) -0.059(3) 0.672(2) 0.0312(13) Uani 1 1 d .
O108 O -0.263(2) -0.348(2) 0.7343(18) 0.0312(13) Uani 1 1 d U
O111 O -0.117(2) -0.085(2) 0.6458(18) 0.0312(13) Uani 1 1 d U
O112 O -0.012(2) -0.169(2) 0.6521(18) 0.0312(13) Uani 1 1 d U
O1W O -0.111(2) -0.348(2) 0.6808(18) 0.0312(13) Uani 1 1 d .
O8W O 0.549(4) 0.062(4) 0.731(3) 0.085(16) Uani 1 1 d U
O5W O 0.085(3) 0.129(2) 0.512(2) 0.064(9) Uani 1 1 d DU
C105 C -0.278(2) -0.079(3) 0.7552(19) 0.0312(13) Uani 1 1 d D
H105 H -0.2676 -0.0228 0.7523 0.037 Uiso 1 1 calc R
O9W O 0.648(5) 0.049(4) 0.808(3) 0.10(2) Uani 1 1 d U
O6W O 0.548(4) 0.784(4) 0.937(3) 0.10(2) Uani 1 1 d U
O7W O 0.693(5) 0.496(5) 0.740(4) 0.11(2) Uani 1 1 d U

loop_
_atom_site_aniso_label
_atom_site_aniso_U_11
_atom_site_aniso_U_22
_atom_site_aniso_U_33
_atom_site_aniso_U_23
_atom_site_aniso_U_13
_atom_site_aniso_U_12
Si1 0.039(8) 0.039(8) 0.020(10) 0 0 0.019(4)
W2 0.0223(10) 0.0206(10) 0.0113(7) 0.0004(6) -0.0007(7) 0.0103(8)
O104 0.07(3) 0.05(3) 0.04(2) -0.015(18) -0.013(19) 0.05(2)
Na1 0.061(14) 0.061(14) 0.07(2) 0 0 0.031(7)
W3 0.0272(11) 0.0215(10) 0.0195(10) 0.0016(7) -0.0029(7) 0.0131(9)
W4 0.0224(10) 0.0243(11) 0.0173(9) 0.0008(7) 0.0021(7) 0.0089(9)
W1 0.0275(11) 0.0293(11) 0.0127(8) 0.0030(7) 0.0036(7) 0.0137(9)
O109 0.0387(17) 0.0341(16) 0.0170(12) -0.0047(10) -0.0049(10) 0.0153(13)
Ce1 0.0387(17) 0.0341(16) 0.0170(12) -0.0047(10) -0.0049(10) 0.0153(13)
O2 0.0275(11) 0.0293(11) 0.0127(8) 0.0030(7) 0.0036(7) 0.0137(9)
O9 0.0224(10) 0.0243(11) 0.0173(9) 0.0008(7) 0.0021(7) 0.0089(9)
O6 0.0272(11) 0.0215(10) 0.0195(10) 0.0016(7) -0.0029(7) 0.0131(9)
O3 0.0275(11) 0.0293(11) 0.0127(8) 0.0030(7) 0.0036(7) 0.0137(9)
O14 0.0223(10) 0.0206(10) 0.0113(7) 0.0004(6) -0.0007(7) 0.0103(8)
O13 0.0223(10) 0.0206(10) 0.0113(7) 0.0004(6) -0.0007(7) 0.0103(8)
O8 0.0224(10) 0.0243(11) 0.0173(9) 0.0008(7) 0.0021(7) 0.0089(9)
O11 0.0272(11) 0.0215(10) 0.0195(10) 0.0016(7) -0.0029(7) 0.0131(9)
O10 0.0223(10) 0.0206(10) 0.0113(7) 0.0004(6) -0.0007(7) 0.0103(8)
O4 0.0275(11) 0.0293(11) 0.0127(8) 0.0030(7) 0.0036(7) 0.0137(9)
O12 0.0275(11) 0.0293(11) 0.0127(8) 0.0030(7) 0.0036(7) 0.0137(9)
O5 0.03(2) 0.03(2) 0.02(3) 0 0 0.015(10)
O1 0.0387(17) 0.0341(17) 0.0170(16) -0.0047(17) -0.0049(18) 0.0153(16)
O2W 0.0387(17) 0.0341(17) 0.0170(16) -0.0047(17) -0.0049(18) 0.0153(16)
O4W 0.0387(17) 0.0341(17) 0.0170(16) -0.0047(17) -0.0049(18) 0.0153(16)
O7 0.0223(10) 0.0206(10) 0.0113(7) 0.0004(6) -0.0007(7) 0.0103(8)
O3W 0.0387(17) 0.0341(17) 0.0170(16) -0.0047(17) -0.0049(18) 0.0153(16)
N101 0.0387(17) 0.0341(17) 0.0170(16) -0.0047(17) -0.0049(18) 0.0153(16)
C103 0.0387(17) 0.0341(17) 0.0170(16) -0.0047(17) -0.0049(18) 0.0153(16)
C104 0.0387(17) 0.0341(17) 0.0170(16) -0.0047(17) -0.0049(18) 0.0153(16)
C102 0.0387(17) 0.0341(17) 0.0170(16) -0.0047(17) -0.0049(18) 0.0153(16)
C106 0.0387(17) 0.0341(17) 0.0170(16) -0.0047(17) -0.0049(18) 0.0153(16)
C107 0.0387(17) 0.0341(17) 0.0170(16) -0.0047(17) -0.0049(18) 0.0153(16)
C110 0.0387(17) 0.0341(17) 0.0170(16) -0.0047(17) -0.0049(18) 0.0153(16)
O108 0.0387(17) 0.0341(17) 0.0170(16) -0.0047(17) -0.0049(18) 0.0153(16)
O111 0.0387(17) 0.0341(17) 0.0170(16) -0.0047(17) -0.0049(18) 0.0153(16)
O112 0.0387(17) 0.0341(17) 0.0170(16) -0.0047(17) -0.0049(18) 0.0153(16)
O1W 0.0387(17) 0.0341(17) 0.0170(16) -0.0047(17) -0.0049(18) 0.0153(16)
O8W 0.082(18) 0.086(18) 0.085(18) -0.001(9) -0.001(9) 0.041(11)
O5W 0.061(14) 0.061(14) 0.07(2) 0 0 0.031(7)
C105 0.0387(17) 0.0341(17) 0.0170(16) -0.0047(17) -0.0049(18) 0.0153(16)
O9W 0.14(4) 0.08(3) 0.12(4) 0.01(3) 0.02(3) 0.08(3)
O6W 0.10(3) 0.11(3) 0.09(3) -0.02(2) 0.04(2) 0.05(2)
O7W 0.12(2) 0.11(2) 0.11(2) 0.000(10) 0.001(10) 0.055(14)

loop_
_atom_type_symbol
_atom_type_description
_atom_type_scat_dispersion_real
_atom_type_scat_dispersion_imag
_atom_type_scat_source
C C 0.0033 0.0016 'International Tables Vol C Tables 4.2.6.8 and 6.1.1.4'
H H 0 0 'International Tables Vol C Tables 4.2.6.8 and 6.1.1.4'
Ce Ce -0.2486 2.6331 'International Tables Vol C Tables 4.2.6.8 and 6.1.1.4'
N N 0.0061 0.0033 'International Tables Vol C Tables 4.2.6.8 and 6.1.1.4'
O O 0.0106 0.006 'International Tables Vol C Tables 4.2.6.8 and 6.1.1.4'
Si Si 0.0817 0.0704 'International Tables Vol C Tables 4.2.6.8 and 6.1.1.4'
W W -0.849 6.8722 'International Tables Vol C Tables 4.2.6.8 and 6.1.1.4'
Na Na 0.0362 0.0249 'International Tables Vol C Tables 4.2.6.8 and 6.1.1.4'

loop_
_geom_angle_atom_site_label_1
_geom_angle_atom_site_label_2
_geom_angle_atom_site_label_3
_geom_angle
_geom_angle_site_symmetry_1
_geom_angle_site_symmetry_3
O10 Si1 O10 110.2(13) . 3
O10 Si1 O10 110.2(13) . 2
O10 Si1 O10 110.2(13) 3 2
O10 Si1 O5 108.8(13) . .
O10 Si1 O5 108.8(13) 3 .
O10 Si1 O5 108.8(13) 2 .
O1 W2 O13 100.3(15) . .
O1 W2 O7 99.7(14) . .
O13 W2 O7 92.8(13) . .
O1 W2 O14 100.0(14) . .
O13 W2 O14 89.5(13) . .
O7 W2 O14 159.5(12) . .
O1 W2 O7 101.0(14) . 3
O13 W2 O7 158.4(12) . 3
O7 W2 O7 80.2(18) . 3
O14 W2 O7 90.2(12) . 3
O1 W2 O10 172.7(14) . .
O13 W2 O10 75.3(11) . .
O7 W2 O10 86.5(11) . .
O14 W2 O10 74.4(11) . .
O7 W2 O10 83.9(11) 3 .
C104 O104 H104 109.5 . .
O111 Na1 O111 93.2(13) 3 2
O111 Na1 O111 93.2(13) 3 .
O111 Na1 O111 93.2(13) 2 .
O111 Na1 O5W 113.1(14) 3 2
O111 Na1 O5W 151.1(15) 2 2
O111 Na1 O5W 74.4(14) . 2
O111 Na1 O5W 74.4(14) 3 .
O111 Na1 O5W 113.1(14) 2 .
O111 Na1 O5W 151.1(15) . .
O5W Na1 O5W 86.5(17) 2 .
O111 Na1 O5W 151.1(15) 3 3
O111 Na1 O5W 74.4(14) 2 3
O111 Na1 O5W 113.1(14) . 3
O5W Na1 O5W 86.5(17) 2 3
O5W Na1 O5W 86.5(17) . 3
O111 Na1 Ce1 33.7(9) 3 3
O111 Na1 Ce1 121.8(11) 2 3
O111 Na1 Ce1 75.2(9) . 3
O5W Na1 Ce1 80.8(11) 2 3
O5W Na1 Ce1 80.6(11) . 3
O5W Na1 Ce1 162.4(13) 3 3
O111 Na1 Ce1 75.2(9) 3 2
O111 Na1 Ce1 33.7(9) 2 2
O111 Na1 Ce1 121.8(11) . 2
O5W Na1 Ce1 162.4(13) 2 2
O5W Na1 Ce1 80.8(11) . 2
O5W Na1 Ce1 80.6(11) 3 2
Ce1 Na1 Ce1 108.8(3) 3 2
O111 Na1 Ce1 121.8(11) 3 .
O111 Na1 Ce1 75.2(10) 2 .
O111 Na1 Ce1 33.7(9) . .
O5W Na1 Ce1 80.6(11) 2 .
O5W Na1 Ce1 162.4(13) . .
O5W Na1 Ce1 80.8(11) 3 .
Ce1 Na1 Ce1 108.8(3) 3 .
Ce1 Na1 Ce1 108.8(3) 2 .
O6 W3 O11 98.0(15) . .
O6 W3 O8 105.0(14) . 2
O11 W3 O8 156.9(14) . 2
O6 W3 O3 103.8(13) . .
O11 W3 O3 94.2(13) . .
O8 W3 O3 81.2(13) 2 .
O6 W3 O13 99.9(13) . .
O11 W3 O13 89.4(13) . .
O8 W3 O13 86.0(12) 2 .
O3 W3 O13 155.3(13) . .
O6 W3 O10 169.5(12) . .
O11 W3 O10 75.9(12) . .
O8 W3 O10 81.2(12) 2 .
O3 W3 O10 85.4(11) . .
O13 W3 O10 71.8(11) . .
O9 W4 O8 102.9(13) . .
O9 W4 O14 101.0(13) . .
O8 W4 O14 93.4(12) . .
O9 W4 O2 101.6(11) . .
O8 W4 O2 83.1(12) . .
O14 W4 O2 157.3(12) . .
O9 W4 O11 102.0(13) . .
O8 W4 O11 154.7(13) . .
O14 W4 O11 86.0(12) . .
O2 W4 O11 87.8(12) . .
O9 W4 O10 173.1(12) . .
O8 W4 O10 82.7(12) . .
O14 W4 O10 74.4(11) . .
O2 W4 O10 82.8(10) . .
O11 W4 O10 72.8(11) . .
O4 W1 O2 103.0(14) . .
O4 W1 O3 100.3(14) . 3
O2 W1 O3 83.6(13) . 3
O4 W1 O12 99.7(14) . 3
O2 W1 O12 156.8(12) . 3
O3 W1 O12 88.2(14) 3 3
O4 W1 O12 100.3(14) . .
O2 W1 O12 88.6(13) . .
O3 W1 O12 159.1(13) 3 .
O12 W1 O12 91.6(19) 3 .
O4 W1 O5 170.9(15) . .
O2 W1 O5 83.9(12) . .
O3 W1 O5 86.1(13) 3 .
O12 W1 O5 73.9(12) 3 .
O12 W1 O5 73.8(11) . .
O112 Ce1 O108 131.5(11) . .
O112 Ce1 O1W 72.4(12) . .
O108 Ce1 O1W 73.6(12) . .
O112 Ce1 O1 67.1(11) . .
O108 Ce1 O1 75.7(11) . .
O1W Ce1 O1 83.7(11) . .
O112 Ce1 O2W 128.1(12) . .
O108 Ce1 O2W 69.1(10) . .
O1W Ce1 O2W 71.4(11) . .
O1 Ce1 O2W 141.3(11) . .
O112 Ce1 O3W 76.1(11) . .
O108 Ce1 O3W 139.9(11) . .
O1W Ce1 O3W 94.0(11) . .
O1 Ce1 O3W 142.1(11) . .
O2W Ce1 O3W 70.7(11) . .
O112 Ce1 N101 122.6(12) . .
O108 Ce1 N101 62.8(13) . .
O1W Ce1 N101 131.3(11) . .
O1 Ce1 N101 66.2(11) . .
O2W Ce1 N101 109.2(12) . .
O3W Ce1 N101 133.3(11) . .
O112 Ce1 O4W 121.3(12) . .
O108 Ce1 O4W 106.3(12) . .
O1W Ce1 O4W 145.3(10) . .
O1 Ce1 O4W 130.5(11) . .
O2W Ce1 O4W 76.3(11) . .
O3W Ce1 O4W 63.1(11) . .
N101 Ce1 O4W 71.4(11) . .
O112 Ce1 O111 73.6(12) . .
O108 Ce1 O111 125.3(11) . .
O1W Ce1 O111 144.8(11) . .
O1 Ce1 O111 74.7(11) . .
O2W Ce1 O111 140.2(11) . .
O3W Ce1 O111 86.8(10) . .
N101 Ce1 O111 63.4(12) . .
O4W Ce1 O111 64.2(11) . .
O112 Ce1 Na1 51.2(9) . .
O108 Ce1 Na1 152.3(8) . .
O1W Ce1 Na1 122.7(8) . .
O1 Ce1 Na1 83.6(9) . .
O2W Ce1 Na1 134.8(8) . .
O3W Ce1 Na1 65.8(8) . .
N101 Ce1 Na1 92.2(10) . .
O4W Ce1 Na1 73.6(8) . .
O111 Ce1 Na1 28.8(8) . .
W1 O2 W4 153.2(16) . .
W1 O3 W3 154.1(18) 2 .
W2 O14 W4 119.6(15) . .
W2 O13 W3 123.1(15) . .
W3 O8 W4 157.3(18) 3 .
W3 O11 W4 120.6(16) . .
Si1 O10 W4 126.1(16) . .
Si1 O10 W2 124.2(18) . .
W4 O10 W2 91.6(10) . .
Si1 O10 W3 124.0(16) . .
W4 O10 W3 90.7(10) . .
W2 O10 W3 89.7(10) . .
W1 O12 W1 120.3(15) 2 .
Si1 O5 W1 123.9(11) . 3
Si1 O5 W1 123.9(11) . .
W1 O5 W1 91.9(15) 3 .
Si1 O5 W1 123.9(11) . 2
W1 O5 W1 91.9(15) 3 2
W1 O5 W1 91.9(15) . 2
W2 O1 Ce1 166(2) . .
W2 O7 W2 154.8(17) . 2
C106 N101 C102 116(4) . .
C106 N101 Ce1 124(3) . .
C102 N101 Ce1 120(3) . .
C102 C103 C104 119(5) . .
C102 C103 H103 120.3 . .
C104 C103 H103 120.3 . .
C103 C104 C105 130(5) . .
C103 C104 O104 121(4) . .
C105 C104 O104 109(4) . .
C103 C102 N101 119(5) . .
C103 C102 C107 125(5) . .
N101 C102 C107 115(4) . .
N101 C106 C105 130(4) . .
N101 C106 C110 115(4) . .
C105 C106 C110 115(4) . .
O109 C107 O108 127(5) . .
O109 C107 C102 118(5) . .
O108 C107 C102 115(4) . .
O112 C110 O111 113(4) 3 .
O112 C110 C106 129(5) 3 .
O111 C110 C106 118(4) . .
C107 O108 Ce1 127(3) . .
C110 O111 Na1 124(3) . .
C110 O111 Ce1 118(3) . .
Na1 O111 Ce1 117.5(15) . .
C110 O112 Ce1 152(3) 2 .
C104 C105 C106 106(4) . .
C104 C105 H105 127.2 . .
C106 C105 H105 127.2 . .

loop_
_geom_bond_atom_site_label_1
_geom_bond_atom_site_label_2
_geom_bond_distance
_geom_bond_site_symmetry_2
Si1 O10 1.60(3) .
Si1 O10 1.60(3) 3
Si1 O10 1.60(3) 2
Si1 O5 1.68(6) .
W2 O1 1.76(3) .
W2 O13 1.84(3) .
W2 O7 1.87(3) .
W2 O14 1.92(3) .
W2 O7 1.93(3) 3
W2 O10 2.34(3) .
O104 C104 1.45(6) .
O104 H104 0.82 .
Na1 O111 2.26(4) 3
Na1 O111 2.26(4) 2
Na1 O111 2.26(4) .
Na1 O5W 2.597(11) 2
Na1 O5W 2.597(12) .
Na1 O5W 2.597(11) 3
Na1 Ce1 4.162(9) 3
Na1 Ce1 4.162(9) 2
Na1 Ce1 4.162(9) .
W3 O6 1.67(3) .
W3 O11 1.78(3) .
W3 O8 1.88(3) 2
W3 O3 1.94(3) .
W3 O13 1.96(3) .
W3 O10 2.40(3) .
W4 O9 1.68(3) .
W4 O8 1.89(3) .
W4 O14 1.94(3) .
W4 O2 1.94(3) .
W4 O11 2.08(3) .
W4 O10 2.32(3) .
W1 O4 1.65(3) .
W1 O2 1.85(3) .
W1 O3 1.86(3) 3
W1 O12 1.93(3) 3
W1 O12 1.94(3) .
W1 O5 2.33(3) .
O109 C107 1.169(19) .
Ce1 O112 2.35(4) .
Ce1 O108 2.48(3) .
Ce1 O1W 2.51(4) .
Ce1 O1 2.54(3) .
Ce1 O2W 2.54(3) .
Ce1 O3W 2.55(3) .
Ce1 N101 2.56(4) .
Ce1 O4W 2.57(3) .
Ce1 O111 2.60(4) .
O3 W1 1.86(3) 2
O8 W3 1.88(3) 3
O12 W1 1.93(3) 2
O5 W1 2.33(3) 3
O5 W1 2.33(3) 2
O7 W2 1.93(3) 2
N101 C106 1.33(6) .
N101 C102 1.43(7) .
C103 C102 1.33(7) .
C103 C104 1.38(7) .
C103 H103 0.93 .
C104 C105 1.36(2) .
C102 C107 1.45(7) .
C106 C105 1.47(2) .
C106 C110 1.49(7) .
C107 O108 1.34(6) .
C110 O112 1.25(6) 3
C110 O111 1.39(6) .
O112 C110 1.25(6) 2
C105 H105 0.93 .

loop_
_geom_torsion_atom_site_label_1
_geom_torsion_atom_site_label_2
_geom_torsion_atom_site_label_3
_geom_torsion_atom_site_label_4
_geom_torsion
_geom_torsion_site_symmetry_1
_geom_torsion_site_symmetry_4
O111 Na1 Ce1 O112 -99.8(16) 3 .
O111 Na1 Ce1 O112 -15.3(13) 2 .
O111 Na1 Ce1 O112 -135.3(19) . .
O5W Na1 Ce1 O112 148.8(16) 2 .
O5W Na1 Ce1 O112 105(4) . .
O5W Na1 Ce1 O112 60.9(15) 3 .
Ce1 Na1 Ce1 O112 -134.4(12) 3 .
Ce1 Na1 Ce1 O112 -15.9(10) 2 .
O111 Na1 Ce1 O108 7(2) 3 .
O111 Na1 Ce1 O108 92(2) 2 .
O111 Na1 Ce1 O108 -28(2) . .
O5W Na1 Ce1 O108 -104(2) 2 .
O5W Na1 Ce1 O108 -148(4) . .
O5W Na1 Ce1 O108 168(2) 3 .
Ce1 Na1 Ce1 O108 -27.1(19) 3 .
Ce1 Na1 Ce1 O108 91.4(18) 2 .
O111 Na1 Ce1 O1W -112.4(13) 3 .
O111 Na1 Ce1 O1W -28.0(13) 2 .
O111 Na1 Ce1 O1W -148.0(17) . .
O5W Na1 Ce1 O1W 136.1(14) 2 .
O5W Na1 Ce1 O1W 93(4) . .
O5W Na1 Ce1 O1W 48.2(15) 3 .
Ce1 Na1 Ce1 O1W -147.0(8) 3 .
Ce1 Na1 Ce1 O1W -28.5(10) 2 .
O111 Na1 Ce1 O1 -34.1(14) 3 .
O111 Na1 Ce1 O1 50.3(13) 2 .
O111 Na1 Ce1 O1 -69.6(17) . .
O5W Na1 Ce1 O1 -145.6(14) 2 .
O5W Na1 Ce1 O1 171(4) . .
O5W Na1 Ce1 O1 126.5(15) 3 .
Ce1 Na1 Ce1 O1 -68.7(9) 3 .
Ce1 Na1 Ce1 O1 49.8(9) 2 .
O111 Na1 Ce1 O2W 151.7(16) 3 .
O111 Na1 Ce1 O2W -123.9(15) 2 .
O111 Na1 Ce1 O2W 116.2(19) . .
O5W Na1 Ce1 O2W 40.2(17) 2 .
O5W Na1 Ce1 O2W -3(4) . .
O5W Na1 Ce1 O2W -47.7(17) 3 .
Ce1 Na1 Ce1 O2W 117.1(12) 3 .
Ce1 Na1 Ce1 O2W -124.4(12) 2 .
O111 Na1 Ce1 O3W 168.9(14) 3 .
O111 Na1 Ce1 O3W -106.7(13) 2 .
O111 Na1 Ce1 O3W 133.4(18) . .
O5W Na1 Ce1 O3W 57.4(15) 2 .
O5W Na1 Ce1 O3W 14(4) . .
O5W Na1 Ce1 O3W -30.4(15) 3 .
Ce1 Na1 Ce1 O3W 134.3(10) 3 .
Ce1 Na1 Ce1 O3W -107.2(10) 2 .
O111 Na1 Ce1 N101 31.6(13) 3 .
O111 Na1 Ce1 N101 116.0(12) 2 .
O111 Na1 Ce1 N101 -3.9(17) . .
O5W Na1 Ce1 N101 -79.9(14) 2 .
O5W Na1 Ce1 N101 -123(4) . .
O5W Na1 Ce1 N101 -167.8(14) 3 .
Ce1 Na1 Ce1 N101 -3.0(8) 3 .
Ce1 Na1 Ce1 N101 115.5(8) 2 .
O111 Na1 Ce1 O4W 101.5(13) 3 .
O111 Na1 Ce1 O4W -174.0(12) 2 .
O111 Na1 Ce1 O4W 66.0(17) . .
O5W Na1 Ce1 O4W -10.0(14) 2 .
O5W Na1 Ce1 O4W -53(4) . .
O5W Na1 Ce1 O4W -97.8(14) 3 .
Ce1 Na1 Ce1 O4W 66.9(8) 3 .
Ce1 Na1 Ce1 O4W -174.6(9) 2 .
O111 Na1 Ce1 O111 35.5(17) 3 .
O111 Na1 Ce1 O111 120(2) 2 .
O5W Na1 Ce1 O111 -75.9(18) 2 .
O5W Na1 Ce1 O111 -119(4) . .
O5W Na1 Ce1 O111 -164(2) 3 .
Ce1 Na1 Ce1 O111 0.9(14) 3 .
Ce1 Na1 Ce1 O111 119.4(17) 2 .
O4 W1 O2 W4 125(4) . .
O3 W1 O2 W4 26(4) 3 .
O12 W1 O2 W4 -44(6) 3 .
O12 W1 O2 W4 -135(4) . .
O5 W1 O2 W4 -61(4) . .
O9 W4 O2 W1 -124(4) . .
O8 W4 O2 W1 -22(4) . .
O14 W4 O2 W1 60(6) . .
O11 W4 O2 W1 134(4) . .
O10 W4 O2 W1 61(4) . .
O6 W3 O3 W1 138(4) . 2
O11 W3 O3 W1 -123(4) . 2
O8 W3 O3 W1 34(4) 2 2
O13 W3 O3 W1 -25(6) . 2
O10 W3 O3 W1 -48(4) . 2
O1 W2 O14 W4 174.3(18) . .
O13 W2 O14 W4 73.9(17) . .
O7 W2 O14 W4 -23(4) . .
O7 W2 O14 W4 -84.5(17) 3 .
O10 W2 O14 W4 -0.9(15) . .
O9 W4 O14 W2 -173.8(17) . .
O8 W4 O14 W2 82.3(18) . .
O2 W4 O14 W2 2(4) . .
O11 W4 O14 W2 -72.3(17) . .
O10 W4 O14 W2 0.9(15) . .
O1 W2 O13 W3 -170.5(19) . .
O7 W2 O13 W3 89.1(18) . .
O14 W2 O13 W3 -70.5(18) . .
O7 W2 O13 W3 19(5) 3 .
O10 W2 O13 W3 3.5(16) . .
O6 W3 O13 W2 169.9(19) . .
O11 W3 O13 W2 71.9(19) . .
O8 W3 O13 W2 -85(2) 2 .
O3 W3 O13 W2 -27(4) . .
O10 W3 O13 W2 -3.4(16) . .
O9 W4 O8 W3 122(4) . 3
O14 W4 O8 W3 -136(5) . 3
O2 W4 O8 W3 22(4) . 3
O11 W4 O8 W3 -48(6) . 3
O10 W4 O8 W3 -62(5) . 3
O6 W3 O11 W4 -170.9(16) . .
O8 W3 O11 W4 7(4) 2 .
O3 W3 O11 W4 84.6(17) . .
O13 W3 O11 W4 -71.0(17) . .
O10 W3 O11 W4 0.3(14) . .
O9 W4 O11 W3 175.0(17) . .
O8 W4 O11 W3 -15(4) . .
O14 W4 O11 W3 74.6(17) . .
O2 W4 O11 W3 -83.5(17) . .
O10 W4 O11 W3 -0.4(14) . .
O10 Si1 O10 W4 -59(3) 3 .
O10 Si1 O10 W4 179.7(14) 2 .
O5 Si1 O10 W4 60.6(19) . .
O10 Si1 O10 W2 64(2) 3 .
O10 Si1 O10 W2 -58(2) 2 .
O5 Si1 O10 W2 -176.9(13) . .
O10 Si1 O10 W3 -179.2(13) 3 .
O10 Si1 O10 W3 59(3) 2 .
O5 Si1 O10 W3 -60.1(18) . .
O9 W4 O10 Si1 -175(9) . .
O8 W4 O10 Si1 39(2) . .
O14 W4 O10 Si1 135(2) . .
O2 W4 O10 Si1 -44(2) . .
O11 W4 O10 Si1 -134(2) . .
O9 W4 O10 W2 49(10) . .
O8 W4 O10 W2 -96.3(11) . .
O14 W4 O10 W2 -0.6(11) . .
O2 W4 O10 W2 179.8(12) . .
O11 W4 O10 W2 90.0(11) . .
O9 W4 O10 W3 -41(10) . .
O8 W4 O10 W3 174.0(11) . .
O14 W4 O10 W3 -90.4(11) . .
O2 W4 O10 W3 90.1(11) . .
O11 W4 O10 W3 0.2(9) . .
O1 W2 O10 Si1 -176(10) . .
O13 W2 O10 Si1 130(2) . .
O7 W2 O10 Si1 36(2) . .
O14 W2 O10 Si1 -136(2) . .
O7 W2 O10 Si1 -44.5(19) 3 .
O1 W2 O10 W4 -39(11) . .
O13 W2 O10 W4 -93.1(12) . .
O7 W2 O10 W4 173.1(12) . .
O14 W2 O10 W4 0.7(11) . .
O7 W2 O10 W4 92.6(12) 3 .
O1 W2 O10 W3 51(11) . .
O13 W2 O10 W3 -2.4(11) . .
O7 W2 O10 W3 -96.2(12) . .
O14 W2 O10 W3 91.4(12) . .
O7 W2 O10 W3 -176.7(12) 3 .
O6 W3 O10 Si1 -169(6) . .
O11 W3 O10 Si1 136(2) . .
O8 W3 O10 Si1 -42(2) 2 .
O3 W3 O10 Si1 40(2) . .
O13 W3 O10 Si1 -130(2) . .
O6 W3 O10 W4 56(7) . .
O11 W3 O10 W4 -0.3(11) . .
O8 W3 O10 W4 -177.5(12) 2 .
O3 W3 O10 W4 -95.7(11) . .
O13 W3 O10 W4 93.9(12) . .
O6 W3 O10 W2 -36(7) . .
O11 W3 O10 W2 -91.9(12) . .
O8 W3 O10 W2 90.9(11) 2 .
O3 W3 O10 W2 172.7(12) . .
O13 W3 O10 W2 2.3(10) . .
O4 W1 O12 W1 -169.7(18) . 2
O2 W1 O12 W1 87.3(18) . 2
O3 W1 O12 W1 19(5) 3 2
O12 W1 O12 W1 -70(2) 3 2
O5 W1 O12 W1 3.2(15) . 2
O10 Si1 O5 W1 -177.9(11) . 3
O10 Si1 O5 W1 -57.9(11) 3 3
O10 Si1 O5 W1 62.1(11) 2 3
O10 Si1 O5 W1 -57.9(11) . .
O10 Si1 O5 W1 62.1(11) 3 .
O10 Si1 O5 W1 -177.9(11) 2 .
O10 Si1 O5 W1 62.1(11) . 2
O10 Si1 O5 W1 -177.9(11) 3 2
O10 Si1 O5 W1 -57.9(11) 2 2
O4 W1 O5 Si1 -178(7) . .
O2 W1 O5 Si1 41.5(9) . .
O3 W1 O5 Si1 -42.5(9) 3 .
O12 W1 O5 Si1 -131.7(10) 3 .
O12 W1 O5 Si1 131.7(10) . .
O4 W1 O5 W1 -44(7) . 3
O2 W1 O5 W1 175.5(13) . 3
O3 W1 O5 W1 91.5(12) 3 3
O12 W1 O5 W1 2.3(11) 3 3
O12 W1 O5 W1 -94.2(15) . 3
O4 W1 O5 W1 48(7) . 2
O2 W1 O5 W1 -92.6(12) . 2
O3 W1 O5 W1 -176.5(13) 3 2
O12 W1 O5 W1 94.3(15) 3 2
O12 W1 O5 W1 -2.3(11) . 2
O13 W2 O1 Ce1 125(8) . .
O7 W2 O1 Ce1 -141(8) . .
O14 W2 O1 Ce1 33(8) . .
O7 W2 O1 Ce1 -59(8) 3 .
O10 W2 O1 Ce1 72(16) . .
O112 Ce1 O1 W2 156(9) . .
O108 Ce1 O1 W2 -55(8) . .
O1W Ce1 O1 W2 -130(8) . .
O2W Ce1 O1 W2 -81(9) . .
O3W Ce1 O1 W2 142(7) . .
N101 Ce1 O1 W2 11(8) . .
O4W Ce1 O1 W2 44(9) . .
O111 Ce1 O1 W2 78(8) . .
Na1 Ce1 O1 W2 106(8) . .
O1 W2 O7 W2 139(4) . 2
O13 W2 O7 W2 -120(4) . 2
O14 W2 O7 W2 -24(6) . 2
O7 W2 O7 W2 40(4) 3 2
O10 W2 O7 W2 -45(4) . 2
O112 Ce1 N101 C106 50(2) . .
O108 Ce1 N101 C106 174(2) . .
O1W Ce1 N101 C106 145(2) . .
O1 Ce1 N101 C106 88(2) . .
O2W Ce1 N101 C106 -133(2) . .
O3W Ce1 N101 C106 -52(3) . .
O4W Ce1 N101 C106 -66(2) . .
O111 Ce1 N101 C106 3.9(19) . .
Na1 Ce1 N101 C106 6.1(19) . .
O112 Ce1 N101 C102 -126.0(19) . .
O108 Ce1 N101 C102 -2.3(18) . .
O1W Ce1 N101 C102 -31(2) . .
O1 Ce1 N101 C102 -88(2) . .
O2W Ce1 N101 C102 51(2) . .
O3W Ce1 N101 C102 131.9(19) . .
O4W Ce1 N101 C102 118(2) . .
O111 Ce1 N101 C102 -172(2) . .
Na1 Ce1 N101 C102 -169.9(17) . .
C102 C103 C104 C105 -0.7(16) . .
C102 C103 C104 O104 -173(4) . .
C104 C103 C102 N101 1(2) . .
C104 C103 C102 C107 173(4) . .
C106 N101 C102 C103 -2(2) . .
Ce1 N101 C102 C103 175(2) . .
C106 N101 C102 C107 -174(3) . .
Ce1 N101 C102 C107 3(3) . .
C102 N101 C106 C105 1(3) . .
Ce1 N101 C106 C105 -175(2) . .
C102 N101 C106 C110 178(3) . .
Ce1 N101 C106 C110 2(3) . .
C103 C102 C107 O109 13(6) . .
N101 C102 C107 O109 -175(4) . .
C103 C102 C107 O108 -172(3) . .
N101 C102 C107 O108 -1(5) . .
N101 C106 C110 O112 166(4) . 3
C105 C106 C110 O112 -17(6) . 3
N101 C106 C110 O111 -11(5) . .
C105 C106 C110 O111 166(3) . .
O109 C107 O108 Ce1 172(4) . .
C102 C107 O108 Ce1 -1(5) . .
O112 Ce1 O108 C107 113(4) . .
O1W Ce1 O108 C107 160(4) . .
O1 Ce1 O108 C107 72(3) . .
O2W Ce1 O108 C107 -124(4) . .
O3W Ce1 O108 C107 -124(3) . .
N101 Ce1 O108 C107 2(3) . .
O4W Ce1 O108 C107 -56(4) . .
O111 Ce1 O108 C107 13(4) . .
Na1 Ce1 O108 C107 29(4) . .
O112 C110 O111 Na1 12(5) 3 .
C106 C110 O111 Na1 -171(3) . .
O112 C110 O111 Ce1 -163(3) 3 .
C106 C110 O111 Ce1 15(5) . .
O111 Na1 O111 C110 35(4) 3 .
O111 Na1 O111 C110 129(3) 2 .
O5W Na1 O111 C110 -78(3) 2 .
O5W Na1 O111 C110 -27(5) . .
O5W Na1 O111 C110 -157(3) 3 .
Ce1 Na1 O111 C110 7(3) 3 .
Ce1 Na1 O111 C110 110(3) 2 .
Ce1 Na1 O111 C110 -174(4) . .
O111 Na1 O111 Ce1 -150.3(11) 3 .
O111 Na1 O111 Ce1 -57(2) 2 .
O5W Na1 O111 Ce1 96.5(17) 2 .
O5W Na1 O111 Ce1 147(3) . .
O5W Na1 O111 Ce1 17(2) 3 .
Ce1 Na1 O111 Ce1 -179.1(14) 3 .
Ce1 Na1 O111 Ce1 -75.8(15) 2 .
O112 Ce1 O111 C110 -150(3) . .
O108 Ce1 O111 C110 -21(3) . .
O1W Ce1 O111 C110 -135(3) . .
O1 Ce1 O111 C110 -80(3) . .
O2W Ce1 O111 C110 79(3) . .
O3W Ce1 O111 C110 133(3) . .
N101 Ce1 O111 C110 -10(3) . .
O4W Ce1 O111 C110 71(3) . .
Na1 Ce1 O111 C110 175(4) . .
O112 Ce1 O111 Na1 34.8(15) . .
O108 Ce1 O111 Na1 164.5(13) . .
O1W Ce1 O111 Na1 51(2) . .
O1 Ce1 O111 Na1 105.0(17) . .
O2W Ce1 O111 Na1 -96(2) . .
O3W Ce1 O111 Na1 -41.6(16) . .
N101 Ce1 O111 Na1 175.6(19) . .
O4W Ce1 O111 Na1 -103.2(17) . .
O108 Ce1 O112 C110 -68(7) . 2
O1W Ce1 O112 C110 -116(7) . 2
O1 Ce1 O112 C110 -25(7) . 2
O2W Ce1 O112 C110 -163(7) . 2
O3W Ce1 O112 C110 146(7) . 2
N101 Ce1 O112 C110 13(7) . 2
O4W Ce1 O112 C110 100(7) . 2
O111 Ce1 O112 C110 55(7) . 2
Na1 Ce1 O112 C110 76(7) . 2
C103 C104 C105 C106 0(2) . .
O104 C104 C105 C106 173(3) . .
N101 C106 C105 C104 -1(3) . .
C110 C106 C105 C104 -177(3) . .
